data_4513147
loop_
_publ_author_name
'Abrahams, Brendan F.'
'Elliott, Robert W.'
'Hudson, Timothy A.'
'Robson, Richard'
'Sutton, Ashley L.'

_publ_section_title
;
 New CuI2(TCNQ--II) and CuI2(F4TCNQ--II) Coordination Polymers
;
_journal_issue 5
_journal_name_full 'Crystal Growth &amp; Design'
_journal_page_first 2437
_journal_paper_doi 10.1021/acs.cgd.5b00220
_journal_volume 15
_journal_year 2015
_chemical_formula_sum 'C30 H18 Cu2 N6'
_chemical_formula_weight 589.58
_space_group_crystal_system triclinic
_space_group_IT_number 2
_space_group_name_Hall '-P 1'
_space_group_name_H-M_alt 'P -1'
_symmetry_space_group_name_Hall '-P 1'
_symmetry_space_group_name_H-M 'P -1'
_atom_sites_solution_hydrogens geom
_audit_creation_method SHELXL-2014/6
_cell_angle_alpha 109.748(7)
_cell_angle_beta 97.865(6)
_cell_angle_gamma 99.444(6)
_cell_formula_units_Z 1
_cell_length_a 7.9934(6)
_cell_length_b 8.3301(7)
_cell_length_c 10.1150(7)
_cell_measurement_reflns_used 2613
_cell_measurement_temperature 130.00(10)
_cell_measurement_theta_max 77.1717
_cell_measurement_theta_min 4.7440
_cell_volume 611.76(9)
_computing_cell_refinement
;
CrysAlisPro, Agilent Technologies,
Version 1.171.36.20 (release 27-06-2012 CrysAlis171 .NET)
(compiled Jul 11 2012,15:38:31)
;
_computing_data_collection
;
CrysAlisPro, Agilent Technologies,
Version 1.171.36.20 (release 27-06-2012 CrysAlis171 .NET)
(compiled Jul 11 2012,15:38:31)
;
_computing_data_reduction
;
CrysAlisPro, Agilent Technologies,
Version 1.171.36.20 (release 27-06-2012 CrysAlis171 .NET)
(compiled Jul 11 2012,15:38:31)
;
_computing_structure_refinement 'SHELXL-97 (Sheldrick, 1997)'
_computing_structure_solution 'SHELXS-97 (Sheldrick, 1997)'
_diffrn_ambient_temperature 130.00(10)
_diffrn_detector_area_resol_mean 10.2273
_diffrn_measured_fraction_theta_full 0.999
_diffrn_measured_fraction_theta_max 0.999
_diffrn_measurement_device_type 'SuperNova, Dual, Cu at zero, Atlas'
_diffrn_measurement_method '\w scans'
_diffrn_radiation_monochromator mirror
_diffrn_radiation_source 'SuperNova (Cu) X-ray Source'
_diffrn_radiation_type CuK\a
_diffrn_radiation_wavelength 1.54184
_diffrn_reflns_av_R_equivalents 0.0385
_diffrn_reflns_av_unetI/netI 0.0459
_diffrn_reflns_laue_measured_fraction_full 0.999
_diffrn_reflns_laue_measured_fraction_max 0.999
_diffrn_reflns_limit_h_max 9
_diffrn_reflns_limit_h_min -9
_diffrn_reflns_limit_k_max 10
_diffrn_reflns_limit_k_min -10
_diffrn_reflns_limit_l_max 12
_diffrn_reflns_limit_l_min -11
_diffrn_reflns_number 4496
_diffrn_reflns_point_group_measured_fraction_full 0.999
_diffrn_reflns_point_group_measured_fraction_max 0.999
_diffrn_reflns_theta_full 67.684
_diffrn_reflns_theta_max 69.956
_diffrn_reflns_theta_min 4.748
_exptl_absorpt_coefficient_mu 2.401
_exptl_absorpt_correction_T_max 1.00000
_exptl_absorpt_correction_T_min 0.72244
_exptl_absorpt_correction_type multi-scan
_exptl_absorpt_process_details
;
CrysAlisPro, Agilent Technologies,
Version 1.171.36.20 (release 27-06-2012 CrysAlis171 .NET)
(compiled Jul 11 2012,15:38:31)
Empirical absorption correction using spherical harmonics,
 implemented in SCALE3 ABSPACK scaling algorithm.
;
_exptl_crystal_colour yellow
_exptl_crystal_density_diffrn 1.600
_exptl_crystal_description block
_exptl_crystal_F_000 298
_exptl_crystal_size_max 0.14
_exptl_crystal_size_mid 0.09
_exptl_crystal_size_min 0.07
_refine_diff_density_max 1.680
_refine_diff_density_min -1.500
_refine_diff_density_rms 0.200
_refine_ls_extinction_method none
_refine_ls_goodness_of_fit_ref 1.125
_refine_ls_hydrogen_treatment constr
_refine_ls_matrix_type full
_refine_ls_number_parameters 172
_refine_ls_number_reflns 2314
_refine_ls_number_restraints 0
_refine_ls_restrained_S_all 1.125
_refine_ls_R_factor_all 0.0667
_refine_ls_R_factor_gt 0.0620
_refine_ls_shift/su_max 0.000
_refine_ls_shift/su_mean 0.000
_refine_ls_structure_factor_coef Fsqd
_refine_ls_weighting_details 'w=1/[\s^2^(Fo^2^)+(0.1265P)^2^+0.0806P] where P=(Fo^2^+2Fc^2^)/3'
_refine_ls_weighting_scheme calc
_refine_ls_wR_factor_gt 0.1650
_refine_ls_wR_factor_ref 0.1720
_reflns_Friedel_coverage 0.000
_reflns_number_gt 2089
_reflns_number_total 2314
_reflns_threshold_expression 'I > 2\s(I)'
_cod_data_source_file cg5b00220_si_002.cif
_cod_data_source_block Cu2(TCNQ)(isoquinoline)2
_cod_database_code 4513147
_shelx_space_group_comment
;
The symmetry employed for this shelxl refinement is uniquely defined
by the following loop, which should always be used as a source of
symmetry information in preference to the above space-group names.
They are only intended as comments.
;
_shelxl_version_number 2014/6

loop_
_space_group_symop_operation_xyz
'x, y, z'
'-x, -y, -z'

loop_
_atom_site_label
_atom_site_type_symbol
_atom_site_fract_x
_atom_site_fract_y
_atom_site_fract_z
_atom_site_U_iso_or_equiv
_atom_site_adp_type
_atom_site_occupancy
_atom_site_site_symmetry_order
_atom_site_calc_flag
_atom_site_refinement_flags_posn
_atom_site_refinement_flags_adp
Cu1 Cu 0.12811(5) 0.18285(6) 0.51787(4) 0.0228(3) Uani 1 1 d . .
N3 N 0.1779(3) 0.3255(3) 0.7300(3) 0.0206(5) Uani 1 1 d . .
N2 N 0.3291(4) 0.1559(4) 0.4384(3) 0.0265(6) Uani 1 1 d . .
N1 N -0.1112(4) 0.1328(4) 0.4298(3) 0.0228(6) Uani 1 1 d . .
C15 C 0.3012(4) 0.4801(4) 0.7887(4) 0.0240(7) Uani 1 1 d . .
H15 H 0.3571 0.5206 0.7275 0.029 Uiso 1 1 calc R U
C3 C 0.4469(4) 0.1338(4) 0.3860(3) 0.0209(6) Uani 1 1 d . .
C6 C 0.6629(4) 0.0046(4) 0.0698(3) 0.0172(6) Uani 1 1 d . .
H6 H 0.7730 0.0067 0.1153 0.021 Uiso 1 1 calc R U
C12 C 0.3082(5) 0.6085(5) 1.1794(4) 0.0291(7) Uani 1 1 d . .
H12 H 0.3915 0.7132 1.2194 0.035 Uiso 1 1 calc R U
C1 C -0.2535(4) 0.1215(4) 0.3805(3) 0.0179(6) Uani 1 1 d . .
C14 C 0.3456(4) 0.5766(4) 0.9317(4) 0.0244(7) Uani 1 1 d . .
H14 H 0.4288 0.6812 0.9661 0.029 Uiso 1 1 calc R U
C2 C 0.5779(4) 0.1022(4) 0.3091(3) 0.0184(6) Uani 1 1 d . .
C5 C 0.3743(4) 0.0430(4) 0.0781(3) 0.0172(6) Uani 1 1 d . .
H5 H 0.2882 0.0713 0.1292 0.021 Uiso 1 1 calc R U
C8 C 0.1366(4) 0.3601(4) 0.9689(3) 0.0196(6) Uani 1 1 d . .
C13 C 0.2651(4) 0.5178(4) 1.0280(4) 0.0220(6) Uani 1 1 d . .
C4 C 0.5379(4) 0.0498(4) 0.1526(3) 0.0166(6) Uani 1 1 d . .
C7 C 0.0985(4) 0.2714(4) 0.8196(4) 0.0222(6) Uani 1 1 d . .
H7 H 0.0125 0.1686 0.7810 0.027 Uiso 1 1 calc R U
C9 C 0.0514(4) 0.2949(4) 1.0617(4) 0.0248(7) Uani 1 1 d . .
H9 H -0.0352 0.1926 1.0232 0.030 Uiso 1 1 calc R U
C11 C 0.2263(5) 0.5409(5) 1.2664(4) 0.0309(8) Uani 1 1 d . .
H11 H 0.2556 0.5993 1.3655 0.037 Uiso 1 1 calc R U
C10 C 0.0966(5) 0.3817(5) 1.2055(4) 0.0297(7) Uani 1 1 d . .
H10 H 0.0425 0.3370 1.2654 0.036 Uiso 1 1 calc R U

loop_
_atom_site_aniso_label
_atom_site_aniso_U_11
_atom_site_aniso_U_22
_atom_site_aniso_U_33
_atom_site_aniso_U_23
_atom_site_aniso_U_13
_atom_site_aniso_U_12
Cu1 0.0105(3) 0.0396(4) 0.0171(3) 0.0084(2) 0.0037(2) 0.0061(2)
N3 0.0123(12) 0.0304(13) 0.0181(12) 0.0069(10) 0.0046(10) 0.0053(10)
N2 0.0123(13) 0.0488(16) 0.0173(13) 0.0100(11) 0.0052(10) 0.0071(11)
N1 0.0124(13) 0.0376(14) 0.0148(12) 0.0051(10) 0.0043(9) 0.0047(10)
C15 0.0157(15) 0.0323(16) 0.0285(17) 0.0152(13) 0.0078(12) 0.0056(12)
C3 0.0128(15) 0.0326(15) 0.0142(13) 0.0076(11) -0.0006(11) 0.0020(11)
C6 0.0074(12) 0.0246(13) 0.0183(14) 0.0073(11) 0.0025(11) 0.0019(10)
C12 0.0225(17) 0.0325(16) 0.0248(17) 0.0017(13) 0.0018(13) 0.0077(13)
C1 0.0129(15) 0.0262(14) 0.0122(13) 0.0039(10) 0.0047(11) 0.0033(10)
C14 0.0156(15) 0.0235(14) 0.0305(18) 0.0075(12) 0.0030(13) 0.0012(11)
C2 0.0096(13) 0.0278(14) 0.0170(14) 0.0068(11) 0.0050(11) 0.0031(10)
C5 0.0096(13) 0.0237(13) 0.0183(14) 0.0070(11) 0.0054(10) 0.0032(10)
C8 0.0139(14) 0.0242(14) 0.0216(15) 0.0082(11) 0.0045(11) 0.0059(11)
C13 0.0155(15) 0.0258(14) 0.0254(16) 0.0078(12) 0.0059(12) 0.0081(12)
C4 0.0090(13) 0.0219(12) 0.0173(14) 0.0073(10) 0.0018(10) 0.0001(10)
C7 0.0148(14) 0.0256(14) 0.0256(16) 0.0086(12) 0.0057(11) 0.0037(11)
C9 0.0211(16) 0.0311(15) 0.0272(16) 0.0134(13) 0.0109(13) 0.0084(12)
C11 0.0291(18) 0.0454(19) 0.0164(15) 0.0052(13) 0.0067(13) 0.0155(15)
C10 0.0293(18) 0.0427(18) 0.0257(17) 0.0166(14) 0.0127(14) 0.0166(15)

loop_
_atom_type_symbol
_atom_type_description
_atom_type_scat_dispersion_real
_atom_type_scat_dispersion_imag
_atom_type_scat_source
C C 0.0181 0.0091 'International Tables Vol C Tables 4.2.6.8 and 6.1.1.4'
H H 0.0000 0.0000 'International Tables Vol C Tables 4.2.6.8 and 6.1.1.4'
N N 0.0311 0.0180 'International Tables Vol C Tables 4.2.6.8 and 6.1.1.4'
Cu Cu -1.9646 0.5888 'International Tables Vol C Tables 4.2.6.8 and 6.1.1.4'

loop_
_geom_angle_atom_site_label_1
_geom_angle_atom_site_label_2
_geom_angle_atom_site_label_3
_geom_angle
_geom_angle_site_symmetry_1
_geom_angle_site_symmetry_3
N2 Cu1 N1 131.69(11) . .
N2 Cu1 N3 114.52(11) . .
N1 Cu1 N3 112.90(11) . .
C7 N3 C15 117.2(3) . .
C7 N3 Cu1 121.7(2) . .
C15 N3 Cu1 121.0(2) . .
C3 N2 Cu1 177.3(3) . .
C1 N1 Cu1 172.7(3) . .
C14 C15 N3 123.3(3) . .
N2 C3 C2 174.1(3) . .
C5 C6 C4 121.5(3) 2_655 .
C11 C12 C13 119.8(3) . .
N1 C1 C2 175.0(3) . 1_455
C15 C14 C13 119.9(3) . .
C3 C2 C1 120.4(3) . 1_655
C3 C2 C4 119.6(3) . .
C1 C2 C4 120.0(3) 1_655 .
C6 C5 C4 121.8(3) 2_655 .
C7 C8 C13 118.3(3) . .
C7 C8 C9 122.1(3) . .
C13 C8 C9 119.6(3) . .
C14 C13 C8 117.4(3) . .
C14 C13 C12 123.3(3) . .
C8 C13 C12 119.3(3) . .
C5 C4 C6 116.7(3) . .
C5 C4 C2 121.8(3) . .
C6 C4 C2 121.5(3) . .
N3 C7 C8 123.9(3) . .
C10 C9 C8 120.0(3) . .
C12 C11 C10 120.3(3) . .
C9 C10 C11 120.9(3) . .

loop_
_geom_bond_atom_site_label_1
_geom_bond_atom_site_label_2
_geom_bond_distance
_geom_bond_site_symmetry_2
Cu1 N2 1.904(3) .
Cu1 N1 1.910(3) .
Cu1 N3 2.016(3) .
N3 C7 1.330(4) .
N3 C15 1.374(4) .
N2 C3 1.153(5) .
N1 C1 1.153(5) .
C15 C14 1.358(5) .
C3 C2 1.395(4) .
C6 C5 1.386(4) 2_655
C6 C4 1.408(4) .
C12 C11 1.375(5) .
C12 C13 1.422(5) .
C1 C2 1.396(4) 1_455
C14 C13 1.412(5) .
C2 C1 1.396(4) 1_655
C2 C4 1.465(4) .
C5 C6 1.386(4) 2_655
C5 C4 1.399(4) .
C8 C7 1.402(5) .
C8 C13 1.413(4) .
C8 C9 1.427(4) .
C9 C10 1.352(5) .
C11 C10 1.426(6) .
